data_1503017
loop_
_publ_author_name
'Ye, Yang'
'Wang, Hua'
'Fan, Renhua'

_publ_section_title
;
 Stereoselective construction of highly functionalized azetidines via a [2
 + 2]-cycloaddition.
;
_journal_issue 12
_journal_name_full 'Organic letters'
_journal_page_first 2802
_journal_page_last 2805
_journal_paper_doi 10.1021/ol100885f
_journal_volume 12
_journal_year 2010
_chemical_formula_sum 'C29 H27 N O6'
_chemical_formula_weight 485.52
_chemical_name_systematic
; 
 ? 
;
_space_group_IT_number 14
_symmetry_cell_setting monoclinic
_symmetry_space_group_name_Hall '-P 2ybc'
_symmetry_space_group_name_H-M 'P 1 21/c 1'
_atom_sites_solution_hydrogens geom
_atom_sites_solution_primary direct
_atom_sites_solution_secondary difmap
_audit_creation_method SHELXL-97
_cell_angle_alpha 90.00
_cell_angle_beta 95.354(11)
_cell_angle_gamma 90.00
_cell_formula_units_Z 4
_cell_length_a 10.805(7)
_cell_length_b 21.875(14)
_cell_length_c 11.405(8)
_cell_measurement_reflns_used 964
_cell_measurement_temperature 293(2)
_cell_measurement_theta_max 19.856
_cell_measurement_theta_min 2.586
_cell_volume 2684(3)
_computing_cell_refinement 'Bruker SMART'
_computing_data_collection 'Bruker SMART'
_computing_data_reduction 'Bruker SHELXTL'
_computing_molecular_graphics 'Bruker SHELXTL'
_computing_publication_material 'Bruker SHELXTL'
_computing_structure_refinement 'SHELXL-97 (Sheldrick, 1997)'
_computing_structure_solution 'SHELXS-97 (Sheldrick, 1990)'
_diffrn_ambient_temperature 293(2)
_diffrn_measured_fraction_theta_full 0.983
_diffrn_measured_fraction_theta_max 0.983
_diffrn_measurement_device_type 'CCD area detector'
_diffrn_measurement_method 'phi and omega scans'
_diffrn_radiation_monochromator graphite
_diffrn_radiation_source 'fine-focus sealed tube'
_diffrn_radiation_type MoK\a
_diffrn_radiation_wavelength 0.71073
_diffrn_reflns_av_R_equivalents 0.0718
_diffrn_reflns_av_sigmaI/netI 0.0967
_diffrn_reflns_limit_h_max 13
_diffrn_reflns_limit_h_min -13
_diffrn_reflns_limit_k_max 27
_diffrn_reflns_limit_k_min -26
_diffrn_reflns_limit_l_max 12
_diffrn_reflns_limit_l_min -14
_diffrn_reflns_number 13048
_diffrn_reflns_theta_full 27.01
_diffrn_reflns_theta_max 27.01
_diffrn_reflns_theta_min 1.86
_diffrn_standards_decay_% 5.14
_exptl_absorpt_coefficient_mu 0.084
_exptl_absorpt_correction_T_max 0.9875
_exptl_absorpt_correction_T_min 0.9752
_exptl_absorpt_correction_type multi-scan
_exptl_absorpt_process_details sadabs
_exptl_crystal_colour colorless
_exptl_crystal_density_diffrn 1.202
_exptl_crystal_density_method 'not measured'
_exptl_crystal_description prism
_exptl_crystal_F_000 1024
_exptl_crystal_size_max 0.30
_exptl_crystal_size_mid 0.30
_exptl_crystal_size_min 0.15
_refine_diff_density_max 0.668
_refine_diff_density_min -0.290
_refine_diff_density_rms 0.056
_refine_ls_extinction_method none
_refine_ls_goodness_of_fit_ref 0.802
_refine_ls_hydrogen_treatment constr
_refine_ls_matrix_type full
_refine_ls_number_parameters 327
_refine_ls_number_reflns 5756
_refine_ls_number_restraints 0
_refine_ls_restrained_S_all 0.802
_refine_ls_R_factor_all 0.1424
_refine_ls_R_factor_gt 0.0649
_refine_ls_shift/su_max 0.000
_refine_ls_shift/su_mean 0.000
_refine_ls_structure_factor_coef Fsqd
_refine_ls_weighting_details 'calc w=1/[\s^2^(Fo^2^)+(0.1020P)^2^+0.0000P] where P=(Fo^2^+2Fc^2^)/3'
_refine_ls_weighting_scheme calc
_refine_ls_wR_factor_gt 0.1653
_refine_ls_wR_factor_ref 0.1928
_reflns_number_gt 2219
_reflns_number_total 5756
_reflns_threshold_expression >2sigma(I)
_cod_data_source_file ol100885f_si_002.cif
_cod_data_source_block f90904a
_cod_depositor_comments
;
The following automatic conversions were performed:

'_symmetry_cell_setting' value 'Monoclinic' changed to 'monoclinic'
according to /home/saulius/struct/CIF-dictionaries/cif_core.dic
dictionary named 'cif_core.dic' version 2.4.2 from 2011-04-26.

Automatic conversion script
Id: cif_fix_values 1715 2011-07-08 13:25:40Z adriana 
;
_cod_original_sg_symbol_H-M P2(1)/c
_cod_database_code 1503017

loop_
_symmetry_equiv_pos_as_xyz
'x, y, z'
'-x, y+1/2, -z+1/2'
'-x, -y, -z'
'x, -y-1/2, z-1/2'

loop_
_atom_site_label
_atom_site_type_symbol
_atom_site_fract_x
_atom_site_fract_y
_atom_site_fract_z
_atom_site_U_iso_or_equiv
_atom_site_adp_type
_atom_site_occupancy
_atom_site_symmetry_multiplicity
_atom_site_calc_flag
_atom_site_refinement_flags
N1 N 0.15630(19) 0.79890(9) 0.47598(17) 0.0550(6) Uani 1 1 d .
O1 O 0.17898(18) 0.73925(8) 0.63537(16) 0.0750(6) Uani 1 1 d .
O2 O 0.3794(2) 0.86119(10) 0.5010(2) 0.0892(7) Uani 1 1 d .
O3 O -0.0873(2) 0.75278(10) 0.4664(2) 0.0942(7) Uani 1 1 d .
O4 O 0.1558(3) 0.90252(11) 0.65326(18) 0.1007(8) Uani 1 1 d .
O5 O -0.1607(2) 0.84581(10) 0.5038(2) 0.0976(7) Uani 1 1 d .
O6 O 0.0060(2) 0.84248(10) 0.70753(19) 0.1035(8) Uani 1 1 d .
C1 C 0.1930(2) 0.83971(11) 0.3848(2) 0.0554(7) Uani 1 1 d .
H1 H 0.1830 0.8210 0.3064 0.067 Uiso 1 1 calc R
C2 C 0.0816(2) 0.88226(11) 0.4081(2) 0.0571(7) Uani 1 1 d .
H2 H 0.1128 0.9210 0.4425 0.068 Uiso 1 1 calc R
C3 C 0.0540(2) 0.83634(11) 0.5086(2) 0.0588(7) Uani 1 1 d .
C4 C 0.2147(3) 0.75439(11) 0.5399(2) 0.0570(7) Uani 1 1 d .
C5 C 0.3210(2) 0.72277(11) 0.4915(2) 0.0595(7) Uani 1 1 d .
C6 C 0.3172(3) 0.70717(13) 0.3750(3) 0.0746(8) Uani 1 1 d .
H6 H 0.2485 0.7175 0.3235 0.090 Uiso 1 1 calc R
C7 C 0.4156(4) 0.67618(16) 0.3343(3) 0.1023(12) Uani 1 1 d .
H7 H 0.4134 0.6647 0.2556 0.123 Uiso 1 1 calc R
C8 C 0.5171(4) 0.66237(17) 0.4117(5) 0.1142(14) Uani 1 1 d .
H8 H 0.5845 0.6422 0.3843 0.137 Uiso 1 1 calc R
C9 C 0.5209(4) 0.67770(18) 0.5280(5) 0.1110(13) Uani 1 1 d .
H9 H 0.5899 0.6681 0.5796 0.133 Uiso 1 1 calc R
C10 C 0.4223(3) 0.70707(14) 0.5669(3) 0.0856(9) Uani 1 1 d .
H10 H 0.4233 0.7168 0.6464 0.103 Uiso 1 1 calc R
C11 C 0.3161(3) 0.87058(12) 0.4098(3) 0.0665(8) Uani 1 1 d .
C12 C 0.3531(3) 0.91549(13) 0.3214(3) 0.0747(8) Uani 1 1 d .
C13 C 0.2981(4) 0.91767(16) 0.2087(3) 0.0984(11) Uani 1 1 d .
H13 H 0.2335 0.8909 0.1857 0.118 Uiso 1 1 calc R
C14 C 0.3371(5) 0.9591(2) 0.1282(4) 0.1348(17) Uani 1 1 d .
H14 H 0.2981 0.9601 0.0520 0.162 Uiso 1 1 calc R
C15 C 0.4295(6) 0.9973(2) 0.1589(6) 0.150(2) Uani 1 1 d .
H15 H 0.4558 1.0245 0.1037 0.179 Uiso 1 1 calc R
C16 C 0.4863(5) 0.9972(2) 0.2707(7) 0.142(2) Uani 1 1 d .
H16 H 0.5489 1.0252 0.2924 0.171 Uiso 1 1 calc R
C17 C 0.4504(4) 0.95473(17) 0.3530(4) 0.1154(13) Uani 1 1 d .
H17 H 0.4918 0.9530 0.4281 0.139 Uiso 1 1 calc R
C18 C -0.0171(2) 0.89440(11) 0.3106(2) 0.0590(7) Uani 1 1 d .
C19 C -0.0807(3) 0.94926(12) 0.3095(3) 0.0741(8) Uani 1 1 d .
H19 H -0.0599 0.9779 0.3684 0.089 Uiso 1 1 calc R
C20 C -0.1739(3) 0.96226(14) 0.2230(3) 0.0891(10) Uani 1 1 d .
H20 H -0.2161 0.9993 0.2241 0.107 Uiso 1 1 calc R
C21 C -0.2050(3) 0.92077(16) 0.1349(3) 0.0893(10) Uani 1 1 d .
H21 H -0.2675 0.9298 0.0758 0.107 Uiso 1 1 calc R
C22 C -0.1438(3) 0.86618(15) 0.1343(3) 0.0831(9) Uani 1 1 d .
H22 H -0.1653 0.8377 0.0753 0.100 Uiso 1 1 calc R
C23 C -0.0494(3) 0.85312(13) 0.2217(3) 0.0690(8) Uani 1 1 d .
H23 H -0.0075 0.8160 0.2203 0.083 Uiso 1 1 calc R
C24 C -0.0715(3) 0.80539(15) 0.4906(3) 0.0746(8) Uani 1 1 d .
C25 C -0.2884(4) 0.8233(2) 0.4946(5) 0.1275(15) Uani 1 1 d .
H25A H -0.3390 0.8510 0.5363 0.153 Uiso 1 1 calc R
H25B H -0.2900 0.7836 0.5325 0.153 Uiso 1 1 calc R
C26 C -0.3435(6) 0.8175(3) 0.3700(8) 0.220(3) Uani 1 1 d .
H26A H -0.3450 0.8569 0.3328 0.330 Uiso 1 1 calc R
H26B H -0.4267 0.8020 0.3687 0.330 Uiso 1 1 calc R
H26C H -0.2941 0.7899 0.3283 0.330 Uiso 1 1 calc R
C27 C 0.0789(3) 0.86478(14) 0.6319(3) 0.0737(8) Uani 1 1 d .
C28 C 0.0125(5) 0.87026(18) 0.8244(3) 0.1369(17) Uani 1 1 d .
H28A H 0.0921 0.8904 0.8415 0.164 Uiso 1 1 calc R
H28B H 0.0050 0.8389 0.8834 0.164 Uiso 1 1 calc R
C29 C -0.0905(6) 0.9158(3) 0.8287(5) 0.206(3) Uani 1 1 d .
H29A H -0.0822 0.9470 0.7707 0.308 Uiso 1 1 calc R
H29B H -0.0862 0.9340 0.9055 0.308 Uiso 1 1 calc R
H29C H -0.1691 0.8956 0.8125 0.308 Uiso 1 1 calc R

loop_
_atom_site_aniso_label
_atom_site_aniso_U_11
_atom_site_aniso_U_22
_atom_site_aniso_U_33
_atom_site_aniso_U_23
_atom_site_aniso_U_13
_atom_site_aniso_U_12
N1 0.0720(14) 0.0454(11) 0.0502(12) 0.0080(10) 0.0191(10) 0.0079(11)
O1 0.0937(15) 0.0779(13) 0.0554(12) 0.0125(10) 0.0175(10) 0.0012(11)
O2 0.0881(16) 0.0871(15) 0.0905(16) 0.0085(13) -0.0015(13) -0.0161(12)
O3 0.0962(17) 0.0616(14) 0.126(2) 0.0085(13) 0.0160(13) -0.0083(11)
O4 0.152(2) 0.0826(15) 0.0709(15) -0.0192(12) 0.0288(14) -0.0236(16)
O5 0.0787(16) 0.0824(14) 0.138(2) 0.0128(14) 0.0434(13) 0.0118(13)
O6 0.153(2) 0.0913(15) 0.0755(15) -0.0031(13) 0.0625(15) -0.0074(14)
C1 0.0661(17) 0.0519(14) 0.0499(15) 0.0038(12) 0.0132(12) 0.0007(13)
C2 0.0692(18) 0.0421(13) 0.0617(17) 0.0018(12) 0.0160(13) 0.0012(12)
C3 0.0720(18) 0.0494(14) 0.0582(17) 0.0015(13) 0.0234(13) 0.0036(13)
C4 0.0700(18) 0.0537(15) 0.0474(16) -0.0010(13) 0.0058(13) -0.0068(13)
C5 0.0620(17) 0.0518(15) 0.0654(18) 0.0092(14) 0.0097(14) 0.0055(13)
C6 0.090(2) 0.0697(18) 0.065(2) 0.0044(16) 0.0172(16) 0.0193(16)
C7 0.132(3) 0.089(2) 0.092(3) 0.009(2) 0.043(2) 0.038(2)
C8 0.096(3) 0.088(3) 0.167(4) 0.011(3) 0.054(3) 0.029(2)
C9 0.080(3) 0.107(3) 0.144(4) 0.005(3) -0.003(2) 0.024(2)
C10 0.082(2) 0.080(2) 0.093(2) 0.0022(19) 0.0001(19) 0.0143(19)
C11 0.074(2) 0.0578(17) 0.068(2) 0.0041(15) 0.0114(16) 0.0035(15)
C12 0.075(2) 0.0608(17) 0.092(2) 0.0105(18) 0.0300(17) 0.0008(16)
C13 0.118(3) 0.086(2) 0.097(3) 0.024(2) 0.039(2) -0.005(2)
C14 0.182(5) 0.105(3) 0.127(4) 0.051(3) 0.066(3) 0.000(3)
C15 0.168(6) 0.098(3) 0.198(6) 0.059(4) 0.102(5) 0.013(4)
C16 0.118(4) 0.089(3) 0.231(6) 0.028(4) 0.072(4) -0.024(3)
C17 0.097(3) 0.087(2) 0.165(4) 0.021(3) 0.025(3) -0.017(2)
C18 0.0664(18) 0.0469(15) 0.0656(18) 0.0038(14) 0.0159(14) 0.0031(13)
C19 0.082(2) 0.0551(17) 0.085(2) -0.0016(16) 0.0090(17) 0.0097(15)
C20 0.085(2) 0.0626(19) 0.118(3) -0.003(2) 0.002(2) 0.0158(17)
C21 0.077(2) 0.078(2) 0.110(3) 0.004(2) -0.0090(18) 0.0097(18)
C22 0.076(2) 0.078(2) 0.093(2) -0.0114(18) -0.0001(18) 0.0030(18)
C23 0.071(2) 0.0581(17) 0.078(2) -0.0057(16) 0.0108(16) 0.0076(14)
C24 0.082(2) 0.065(2) 0.081(2) 0.0144(17) 0.0253(16) 0.0045(18)
C25 0.074(3) 0.158(4) 0.152(4) 0.031(3) 0.019(3) 0.005(3)
C26 0.129(5) 0.218(7) 0.316(10) 0.038(7) 0.036(6) -0.011(5)
C27 0.107(3) 0.0532(17) 0.065(2) 0.0017(16) 0.0278(18) 0.0087(17)
C28 0.239(5) 0.105(3) 0.079(3) -0.010(2) 0.081(3) 0.000(3)
C29 0.321(8) 0.153(4) 0.165(5) 0.003(4) 0.143(5) 0.090(5)

loop_
_atom_type_symbol
_atom_type_description
_atom_type_scat_dispersion_real
_atom_type_scat_dispersion_imag
_atom_type_scat_source
C C 0.0033 0.0016 'International Tables Vol C Tables 4.2.6.8 and 6.1.1.4'
H H 0.0000 0.0000 'International Tables Vol C Tables 4.2.6.8 and 6.1.1.4'
N N 0.0061 0.0033 'International Tables Vol C Tables 4.2.6.8 and 6.1.1.4'
O O 0.0106 0.0060 'International Tables Vol C Tables 4.2.6.8 and 6.1.1.4'

loop_
_geom_angle_atom_site_label_1
_geom_angle_atom_site_label_2
_geom_angle_atom_site_label_3
_geom_angle
C4 N1 C3 127.0(2)
C4 N1 C1 133.6(2)
C3 N1 C1 95.85(18)
C24 O5 C25 117.3(3)
C27 O6 C28 117.6(3)
N1 C1 C11 116.0(2)
N1 C1 C2 88.79(17)
C11 C1 C2 112.6(2)
C18 C2 C1 119.2(2)
C18 C2 C3 119.1(2)
C1 C2 C3 86.84(17)
N1 C3 C24 114.0(2)
N1 C3 C27 113.0(2)
C24 C3 C27 112.6(2)
N1 C3 C2 88.41(17)
C24 C3 C2 114.5(2)
C27 C3 C2 112.3(2)
O1 C4 N1 120.3(2)
O1 C4 C5 121.2(2)
N1 C4 C5 118.5(2)
C6 C5 C10 119.7(3)
C6 C5 C4 121.4(3)
C10 C5 C4 118.8(3)
C5 C6 C7 119.7(3)
C8 C7 C6 119.1(4)
C9 C8 C7 121.3(3)
C10 C9 C8 118.8(4)
C9 C10 C5 121.3(4)
O2 C11 C12 121.9(3)
O2 C11 C1 120.7(3)
C12 C11 C1 117.3(3)
C13 C12 C17 118.5(3)
C13 C12 C11 122.7(3)
C17 C12 C11 118.7(3)
C12 C13 C14 121.0(4)
C15 C14 C13 120.4(5)
C14 C15 C16 120.6(5)
C15 C16 C17 120.0(5)
C12 C17 C16 119.3(4)
C23 C18 C19 118.0(3)
C23 C18 C2 123.1(2)
C19 C18 C2 118.8(3)
C20 C19 C18 121.2(3)
C19 C20 C21 120.1(3)
C22 C21 C20 119.8(3)
C21 C22 C23 120.0(3)
C18 C23 C22 120.8(3)
O3 C24 O5 125.5(3)
O3 C24 C3 124.8(3)
O5 C24 C3 109.7(3)
O5 C25 C26 112.7(4)
O4 C27 O6 125.2(3)
O4 C27 C3 122.1(3)
O6 C27 C3 112.7(3)
O6 C28 C29 109.5(4)

loop_
_geom_bond_atom_site_label_1
_geom_bond_atom_site_label_2
_geom_bond_distance
N1 C4 1.339(3)
N1 C3 1.452(3)
N1 C1 1.453(3)
O1 C4 1.234(3)
O2 C11 1.208(3)
O3 C24 1.192(3)
O4 C27 1.181(4)
O5 C24 1.326(4)
O5 C25 1.460(5)
O6 C27 1.315(4)
O6 C28 1.461(4)
C1 C11 1.495(4)
C1 C2 1.563(3)
C2 C18 1.491(4)
C2 C3 1.574(3)
C3 C24 1.513(4)
C3 C27 1.538(4)
C4 C5 1.489(4)
C5 C6 1.369(4)
C5 C10 1.372(4)
C6 C7 1.377(4)
C7 C8 1.376(6)
C8 C9 1.365(5)
C9 C10 1.353(5)
C11 C12 1.489(4)
C12 C13 1.366(5)
C12 C17 1.379(5)
C13 C14 1.382(5)
C14 C15 1.324(7)
C15 C16 1.363(7)
C16 C17 1.400(6)
C18 C23 1.378(4)
C18 C19 1.382(4)
C19 C20 1.372(4)
C20 C21 1.372(4)
C21 C22 1.365(4)
C22 C23 1.387(4)
C25 C26 1.495(8)
C28 C29 1.498(6)
